data_4347849
loop_
_publ_author_name
'Berenguer, Jes\'us R'
'Lalinde, Elena'
'Mart\'in, Antonio'
'Moreno, M. Teresa'
'S\'anchez, Sergio'
'Shahsavari, Hamid R.'

_publ_section_title
;
 Binuclear Complexes and Extended Chains Featuring Pt(II)-Tl(I) Bonds:
 Influence of the Pyridine-2-Thiolate and Cyclometalated Ligands on the
 Self-Assembly and Luminescent Behavior.
;
_journal_issue 16
_journal_name_full 'Inorganic chemistry'
_journal_page_first 7866
_journal_page_last 7878
_journal_paper_doi 10.1021/acs.inorgchem.6b00699
_journal_volume 55
_journal_year 2016
_chemical_formula_moiety 'C25 H11 F8 N2 Pt S Tl'
_chemical_formula_sum 'C25 H11 F8 N2 Pt S Tl'
_chemical_formula_weight 922.88
_space_group_crystal_system monoclinic
_space_group_IT_number 14
_space_group_name_Hall '-P 2ybc'
_space_group_name_H-M_alt 'P 1 21/c 1'
_atom_sites_solution_hydrogens geom
_audit_creation_method SHELXL-2013
_cell_angle_alpha 90
_cell_angle_beta 103.447(2)
_cell_angle_gamma 90
_cell_formula_units_Z 4
_cell_length_a 13.2756(3)
_cell_length_b 6.53900(10)
_cell_length_c 27.5540(7)
_cell_measurement_reflns_used 10232
_cell_measurement_temperature 100(2)
_cell_measurement_theta_max 28.7746
_cell_measurement_theta_min 4.2949
_cell_volume 2326.37(9)
_computing_cell_refinement
;
CrysAlisPro, Agilent Technologies,
Version 1.171.35.19 (release 27-10-2011 CrysAlis171 .NET)
(compiled Oct 27 2011,15:02:11)
;
_computing_data_collection
;
CrysAlisPro, Agilent Technologies,
Version 1.171.35.19 (release 27-10-2011 CrysAlis171 .NET)
(compiled Oct 27 2011,15:02:11)
;
_computing_data_reduction
;
CrysAlisPro, Agilent Technologies,
Version 1.171.35.19 (release 27-10-2011 CrysAlis171 .NET)
(compiled Oct 27 2011,15:02:11)
;
_computing_structure_refinement 'SHELXL-2013 (Sheldrick, 2013)'
_diffrn_ambient_temperature 100(2)
_diffrn_detector_area_resol_mean 16.0655
_diffrn_measured_fraction_theta_full 0.995
_diffrn_measured_fraction_theta_max 0.923
_diffrn_measurement_details
;
#__ type_ start__ end____ width___ exp.time_
  1 omega  -10.00   96.00   1.0000   30.0000
omega____ theta____ kappa____ phi______ frames
    -       21.9928   37.0000   90.0000 106

#__ type_ start__ end____ width___ exp.time_
  2 omega  -16.00   18.00   1.0000   30.0000
omega____ theta____ kappa____ phi______ frames
    -       21.9928   95.0000  147.0000 34

#__ type_ start__ end____ width___ exp.time_
  3 omega  -20.00   57.00   1.0000   30.0000
omega____ theta____ kappa____ phi______ frames
    -       21.9928  -99.0000  -30.0000 77

#__ type_ start__ end____ width___ exp.time_
  4 omega  -25.00   25.00   1.0000   30.0000
omega____ theta____ kappa____ phi______ frames
    -      -19.9615  -99.0000  -60.0000 50

#__ type_ start__ end____ width___ exp.time_
  5 omega   34.00  102.00   1.0000   30.0000
omega____ theta____ kappa____ phi______ frames
    -       21.9928  179.0000  -60.0000 68

#__ type_ start__ end____ width___ exp.time_
  6 omega   -2.00   93.00   1.0000   30.0000
omega____ theta____ kappa____ phi______ frames
    -       21.9928   57.0000 -150.0000 95

#__ type_ start__ end____ width___ exp.time_
  7 omega   32.00  104.00   1.0000   30.0000
omega____ theta____ kappa____ phi______ frames
    -       21.9928 -179.0000   90.0000 72

#__ type_ start__ end____ width___ exp.time_
  8 omega   -2.00   29.00   1.0000   30.0000
omega____ theta____ kappa____ phi______ frames
    -       21.9928   57.0000  120.0000 31

#__ type_ start__ end____ width___ exp.time_
  9 omega  -52.00   54.00   1.0000   30.0000
omega____ theta____ kappa____ phi______ frames
    -       21.9928  -37.0000   60.0000 106

;
_diffrn_measurement_device_type 'Xcalibur, Sapphire3'
_diffrn_measurement_method '\w scans'
_diffrn_orient_matrix_UB_11 0.0032398000
_diffrn_orient_matrix_UB_12 0.1080540000
_diffrn_orient_matrix_UB_13 -0.0013947000
_diffrn_orient_matrix_UB_21 0.0067344000
_diffrn_orient_matrix_UB_22 -0.0081349000
_diffrn_orient_matrix_UB_23 -0.0247079000
_diffrn_orient_matrix_UB_31 -0.0544420000
_diffrn_orient_matrix_UB_32 0.0054438000
_diffrn_orient_matrix_UB_33 -0.0093428000
_diffrn_radiation_type MoK\a
_diffrn_radiation_wavelength 0.71073
_diffrn_reflns_av_R_equivalents 0.0431
_diffrn_reflns_av_unetI/netI 0.0323
_diffrn_reflns_Laue_measured_fraction_full 0.995
_diffrn_reflns_Laue_measured_fraction_max 0.923
_diffrn_reflns_limit_h_max 17
_diffrn_reflns_limit_h_min -17
_diffrn_reflns_limit_k_max 8
_diffrn_reflns_limit_k_min -8
_diffrn_reflns_limit_l_max 35
_diffrn_reflns_limit_l_min -35
_diffrn_reflns_number 26097
_diffrn_reflns_point_group_measured_fraction_full 0.995
_diffrn_reflns_point_group_measured_fraction_max 0.923
_diffrn_reflns_theta_full 25.000
_diffrn_reflns_theta_max 28.838
_diffrn_reflns_theta_min 4.355
_exptl_absorpt_coefficient_mu 13.098
_exptl_absorpt_correction_T_max 1.00000
_exptl_absorpt_correction_T_min 0.12670
_exptl_absorpt_correction_type multi-scan
_exptl_absorpt_process_details
;
CrysAlisPro, Agilent Technologies,
Version 1.171.35.19 (release 27-10-2011 CrysAlis171 .NET)
(compiled Oct 27 2011,15:02:11)
Empirical absorption correction using spherical harmonics,
 implemented in SCALE3 ABSPACK scaling algorithm.
;
_exptl_crystal_colour 'pale yellow'
_exptl_crystal_density_diffrn 2.635
_exptl_crystal_density_method 'not measured'
_exptl_crystal_description needle
_exptl_crystal_F_000 1688
_exptl_crystal_size_max 0.400
_exptl_crystal_size_mid 0.110
_exptl_crystal_size_min 0.030
_refine_diff_density_max 1.525
_refine_diff_density_min -0.983
_refine_diff_density_rms 0.182
_refine_ls_extinction_method none
_refine_ls_goodness_of_fit_ref 1.085
_refine_ls_hydrogen_treatment constr
_refine_ls_matrix_type full
_refine_ls_number_parameters 343
_refine_ls_number_reflns 5608
_refine_ls_number_restraints 0
_refine_ls_restrained_S_all 1.085
_refine_ls_R_factor_all 0.0319
_refine_ls_R_factor_gt 0.0250
_refine_ls_shift/su_max 0.002
_refine_ls_shift/su_mean 0.000
_refine_ls_structure_factor_coef Fsqd
_refine_ls_weighting_details 'w=1/[\s^2^(Fo^2^)+(0.0230P)^2^+1.9787P] where P=(Fo^2^+2Fc^2^)/3'
_refine_ls_weighting_scheme calc
_refine_ls_wR_factor_gt 0.0536
_refine_ls_wR_factor_ref 0.0566
_reflns_Friedel_coverage 0.000
_reflns_number_gt 4988
_reflns_number_total 5608
_reflns_threshold_expression 'I > 2\s(I)'
_cod_data_source_file ic6b00699_si_002.cif
_cod_data_source_block 4
_cod_original_cell_volume 2326.36(9)
_cod_original_sg_symbol_H-M 'P 21/c'
_cod_database_code 4347849
_shelx_space_group_comment
;
The symmetry employed for this shelxl refinement is uniquely defined
by the following loop, which should always be used as a source of
symmetry information in preference to the above space-group names.
They are only intended as comments.
;
_shelx_estimated_absorpt_t_min 0.077
_shelx_estimated_absorpt_t_max 0.695
_shelxl_version_number 2013-4

loop_
_space_group_symop_operation_xyz
'x, y, z'
'-x, y+1/2, -z+1/2'
'-x, -y, -z'
'x, -y-1/2, z-1/2'

loop_
_atom_site_label
_atom_site_type_symbol
_atom_site_fract_x
_atom_site_fract_y
_atom_site_fract_z
_atom_site_U_iso_or_equiv
_atom_site_adp_type
_atom_site_occupancy
_atom_site_site_symmetry_order
_atom_site_calc_flag
_atom_site_refinement_flags_posn
_atom_site_refinement_flags_adp
Pt Pt 0.83404(2) 0.78981(2) 0.28575(2) 0.01113(5) Uani 1 1 d . .
Tl Tl 0.81721(2) 1.26958(2) 0.26307(2) 0.01731(5) Uani 1 1 d . .
S S 1.00961(8) 0.69648(16) 0.29066(4) 0.0167(2) Uani 1 1 d . .
F1 F 0.76647(18) 0.4885(4) 0.36229(9) 0.0221(5) Uani 1 1 d . .
F2 F 0.7679(2) 0.5227(4) 0.45863(10) 0.0328(7) Uani 1 1 d . .
F3 F 0.8477(2) 0.8615(5) 0.51131(10) 0.0348(7) Uani 1 1 d . .
F4 F 0.9246(2) 1.1728(4) 0.46390(10) 0.0316(7) Uani 1 1 d . .
F5 F 0.92381(18) 1.1440(4) 0.36754(9) 0.0206(5) Uani 1 1 d . .
F6 F 1.3478(2) 0.8804(5) 0.50535(11) 0.0502(9) Uani 1 1 d . .
F7 F 1.4475(2) 0.8436(6) 0.45482(12) 0.0499(9) Uani 1 1 d . .
F8 F 1.3961(2) 0.5836(4) 0.48907(11) 0.0343(7) Uani 1 1 d . .
N1 N 0.8020(3) 0.7648(5) 0.20768(14) 0.0128(7) Uani 1 1 d . .
N2 N 1.2018(3) 0.7434(5) 0.33772(15) 0.0168(8) Uani 1 1 d . .
C1 C 0.8430(3) 0.8166(6) 0.35918(16) 0.0147(8) Uani 1 1 d . .
C2 C 0.8061(3) 0.6631(7) 0.38566(17) 0.0189(9) Uani 1 1 d . .
C3 C 0.8070(3) 0.6761(7) 0.43576(17) 0.0221(10) Uani 1 1 d . .
C4 C 0.8468(3) 0.8468(8) 0.46257(17) 0.0244(10) Uani 1 1 d . .
C5 C 0.8844(3) 1.0031(7) 0.43851(16) 0.0215(9) Uani 1 1 d . .
C6 C 0.8826(3) 0.9850(6) 0.38822(16) 0.0174(9) Uani 1 1 d . .
C7 C 0.8669(3) 0.7285(6) 0.17814(16) 0.0135(8) Uani 1 1 d . .
H7 H 0.9381 0.7073 0.1930 0.016 Uiso 1 1 calc R U
C8 C 0.8337(3) 0.7206(6) 0.12623(17) 0.0148(8) Uani 1 1 d . .
H8 H 0.8821 0.6967 0.1063 0.018 Uiso 1 1 calc R U
C9 C 0.7306(3) 0.7477(6) 0.10405(17) 0.0168(9) Uani 1 1 d . .
H9 H 0.7074 0.7420 0.0688 0.020 Uiso 1 1 calc R U
C10 C 0.6601(3) 0.7837(6) 0.13371(17) 0.0156(9) Uani 1 1 d . .
C11 C 0.5511(3) 0.8154(6) 0.11458(17) 0.0206(9) Uani 1 1 d . .
H11 H 0.5228 0.8078 0.0796 0.025 Uiso 1 1 calc R U
C12 C 0.4879(3) 0.8560(6) 0.14568(17) 0.0195(9) Uani 1 1 d . .
H12 H 0.4161 0.8779 0.1320 0.023 Uiso 1 1 calc R U
C13 C 0.5268(3) 0.8668(6) 0.19867(17) 0.0181(9) Uani 1 1 d . .
C14 C 0.4633(3) 0.8978(6) 0.23232(17) 0.0181(9) Uani 1 1 d . .
H14 H 0.3908 0.9160 0.2203 0.022 Uiso 1 1 calc R U
C15 C 0.5067(3) 0.9017(6) 0.28254(17) 0.0179(9) Uani 1 1 d . .
H15 H 0.4628 0.9201 0.3050 0.022 Uiso 1 1 calc R U
C16 C 0.6137(3) 0.8794(6) 0.30206(16) 0.0160(8) Uani 1 1 d . .
H16 H 0.6410 0.8877 0.3371 0.019 Uiso 1 1 calc R U
C17 C 0.6802(3) 0.8454(6) 0.27066(16) 0.0157(8) Uani 1 1 d . .
C18 C 0.6340(3) 0.8381(6) 0.21884(16) 0.0142(8) Uani 1 1 d . .
C19 C 0.6992(3) 0.7950(6) 0.18588(16) 0.0142(8) Uani 1 1 d . .
C20 C 1.2827(3) 0.7573(6) 0.37711(17) 0.0175(9) Uani 1 1 d . .
H20 H 1.3498 0.7747 0.3711 0.021 Uiso 1 1 calc R U
C21 C 1.2733(3) 0.7477(6) 0.42577(17) 0.0181(9) Uani 1 1 d . .
C22 C 1.1749(3) 0.7158(6) 0.43437(17) 0.0178(9) Uani 1 1 d . .
H22 H 1.1659 0.7055 0.4675 0.021 Uiso 1 1 calc R U
C23 C 1.0908(3) 0.6993(6) 0.39422(16) 0.0160(9) Uani 1 1 d . .
H23 H 1.0236 0.6756 0.3994 0.019 Uiso 1 1 calc R U
C24 C 1.1056(3) 0.7177(6) 0.34602(16) 0.0125(8) Uani 1 1 d . .
C25 C 1.3659(4) 0.7652(7) 0.46833(19) 0.0248(10) Uani 1 1 d . .

loop_
_atom_site_aniso_label
_atom_site_aniso_U_11
_atom_site_aniso_U_22
_atom_site_aniso_U_33
_atom_site_aniso_U_23
_atom_site_aniso_U_13
_atom_site_aniso_U_12
Pt 0.01055(8) 0.01425(8) 0.00835(9) 0.00030(6) 0.00174(6) -0.00029(5)
Tl 0.01926(9) 0.01946(9) 0.01382(10) 0.00026(6) 0.00510(7) -0.00040(6)
S 0.0122(5) 0.0264(6) 0.0104(5) -0.0019(4) 0.0004(4) 0.0021(4)
F1 0.0242(13) 0.0225(13) 0.0203(14) 0.0015(11) 0.0065(10) -0.0041(10)
F2 0.0368(16) 0.0409(17) 0.0247(16) 0.0157(13) 0.0152(13) 0.0047(13)
F3 0.0423(17) 0.0541(19) 0.0099(14) 0.0010(13) 0.0098(12) 0.0133(15)
F4 0.0358(16) 0.0366(16) 0.0205(15) -0.0131(13) 0.0025(13) 0.0040(13)
F5 0.0222(12) 0.0213(13) 0.0179(14) -0.0018(11) 0.0036(10) -0.0052(10)
F6 0.0449(18) 0.062(2) 0.0307(18) -0.0289(16) -0.0177(14) 0.0180(16)
F7 0.0310(17) 0.076(2) 0.0329(19) 0.0141(18) -0.0126(14) -0.0284(16)
F8 0.0289(15) 0.0353(16) 0.0306(17) 0.0056(13) -0.0097(12) 0.0085(12)
N1 0.0156(17) 0.0102(15) 0.0118(18) -0.0014(13) 0.0019(14) -0.0020(12)
N2 0.0166(18) 0.0180(17) 0.015(2) -0.0018(14) 0.0029(15) 0.0005(13)
C1 0.0113(18) 0.021(2) 0.012(2) -0.0002(17) 0.0046(16) 0.0075(16)
C2 0.017(2) 0.021(2) 0.019(2) 0.0011(18) 0.0056(18) 0.0014(17)
C3 0.019(2) 0.032(2) 0.017(2) 0.008(2) 0.0090(19) 0.0073(19)
C4 0.027(2) 0.038(3) 0.009(2) 0.002(2) 0.0055(18) 0.011(2)
C5 0.020(2) 0.027(2) 0.016(2) -0.0064(19) 0.0003(18) 0.0069(18)
C6 0.017(2) 0.021(2) 0.014(2) -0.0018(17) 0.0025(16) 0.0039(16)
C7 0.014(2) 0.0122(18) 0.015(2) 0.0003(16) 0.0049(17) -0.0004(14)
C8 0.018(2) 0.0128(19) 0.014(2) -0.0008(16) 0.0048(17) -0.0002(15)
C9 0.022(2) 0.0137(19) 0.012(2) 0.0003(16) -0.0009(18) -0.0017(16)
C10 0.017(2) 0.0118(19) 0.015(2) 0.0023(16) -0.0001(17) -0.0012(15)
C11 0.019(2) 0.023(2) 0.017(2) 0.0020(18) -0.0042(18) -0.0005(17)
C12 0.0132(19) 0.021(2) 0.021(2) 0.0030(19) -0.0014(17) -0.0008(17)
C13 0.0141(19) 0.016(2) 0.023(2) 0.0063(18) 0.0014(17) -0.0021(16)
C14 0.0145(19) 0.014(2) 0.026(3) 0.0048(18) 0.0057(18) 0.0015(16)
C15 0.018(2) 0.014(2) 0.024(2) 0.0031(18) 0.0095(18) 0.0024(16)
C16 0.016(2) 0.016(2) 0.017(2) -0.0011(17) 0.0043(17) 0.0004(16)
C17 0.0151(19) 0.0122(18) 0.021(2) 0.0039(17) 0.0077(17) -0.0004(15)
C18 0.0155(19) 0.0100(18) 0.016(2) 0.0045(16) 0.0024(16) -0.0012(15)
C19 0.0152(19) 0.0103(18) 0.016(2) 0.0011(16) 0.0009(17) -0.0016(15)
C20 0.015(2) 0.017(2) 0.019(2) -0.0005(17) 0.0011(18) 0.0019(15)
C21 0.020(2) 0.016(2) 0.014(2) -0.0008(16) -0.0039(18) 0.0020(16)
C22 0.023(2) 0.018(2) 0.011(2) 0.0008(16) 0.0008(18) 0.0040(16)
C23 0.016(2) 0.015(2) 0.016(2) 0.0015(17) 0.0027(17) 0.0012(15)
C24 0.0133(19) 0.0122(18) 0.010(2) -0.0016(15) -0.0006(16) 0.0018(14)
C25 0.024(2) 0.029(2) 0.018(3) -0.0039(19) -0.003(2) 0.0023(19)

loop_
_atom_type_symbol
_atom_type_description
_atom_type_scat_dispersion_real
_atom_type_scat_dispersion_imag
_atom_type_scat_source
C C 0.0033 0.0016 'International Tables Vol C Tables 4.2.6.8 and 6.1.1.4'
H H 0.0000 0.0000 'International Tables Vol C Tables 4.2.6.8 and 6.1.1.4'
N N 0.0061 0.0033 'International Tables Vol C Tables 4.2.6.8 and 6.1.1.4'
F F 0.0171 0.0103 'International Tables Vol C Tables 4.2.6.8 and 6.1.1.4'
S S 0.1246 0.1234 'International Tables Vol C Tables 4.2.6.8 and 6.1.1.4'
Pt Pt -1.7033 8.3905 'International Tables Vol C Tables 4.2.6.8 and 6.1.1.4'
Tl Tl -2.8358 9.6688 'International Tables Vol C Tables 4.2.6.8 and 6.1.1.4'

loop_
_geom_angle_atom_site_label_1
_geom_angle_atom_site_label_2
_geom_angle_atom_site_label_3
_geom_angle
_geom_angle_site_symmetry_1
_geom_angle_site_symmetry_3
C1 Pt C17 90.70(17) . .
C1 Pt N1 171.94(14) . .
C17 Pt N1 81.30(15) . .
C1 Pt S 97.88(11) . .
C17 Pt S 170.60(13) . .
N1 Pt S 90.04(10) . .
C1 Pt Tl 95.53(12) . .
C17 Pt Tl 76.22(11) . .
N1 Pt Tl 83.57(8) . .
S Pt Tl 106.59(3) . .
C1 Pt Tl 104.75(12) . 1_545
C17 Pt Tl 96.89(11) . 1_545
N1 Pt Tl 75.45(8) . 1_545
S Pt Tl 77.26(3) . 1_545
Tl Pt Tl 158.733(8) . 1_545
N2 Tl S 53.05(8) 2_755 2_755
N2 Tl Pt 97.06(7) 2_755 .
S Tl Pt 85.11(2) 2_755 .
N2 Tl Pt 103.41(7) 2_755 1_565
S Tl Pt 102.58(2) 2_755 1_565
Pt Tl Pt 158.735(8) . 1_565
C24 S Pt 122.23(14) . .
C24 S Tl 86.12(14) . 2_745
Pt S Tl 140.42(4) . 2_745
C7 N1 C19 118.4(4) . .
C7 N1 Pt 129.2(3) . .
C19 N1 Pt 112.4(3) . .
C20 N2 C24 118.6(4) . .
C20 N2 Tl 133.3(3) . 2_745
C24 N2 Tl 108.1(3) . 2_745
C6 C1 C2 113.6(4) . .
C6 C1 Pt 125.1(3) . .
C2 C1 Pt 121.2(3) . .
F1 C2 C3 116.1(4) . .
F1 C2 C1 120.2(4) . .
C3 C2 C1 123.8(4) . .
F2 C3 C4 119.6(4) . .
F2 C3 C2 120.4(4) . .
C4 C3 C2 120.0(4) . .
F3 C4 C5 120.6(4) . .
F3 C4 C3 120.5(4) . .
C5 C4 C3 118.8(4) . .
F4 C5 C4 120.3(4) . .
F4 C5 C6 120.0(4) . .
C4 C5 C6 119.7(4) . .
F5 C6 C5 116.0(4) . .
F5 C6 C1 120.0(4) . .
C5 C6 C1 124.0(4) . .
N1 C7 C8 122.4(4) . .
C9 C8 C7 119.7(4) . .
C8 C9 C10 119.6(4) . .
C9 C10 C19 117.8(4) . .
C9 C10 C11 124.4(4) . .
C19 C10 C11 117.8(4) . .
C12 C11 C10 121.0(4) . .
C11 C12 C13 121.5(4) . .
C14 C13 C18 117.6(4) . .
C14 C13 C12 123.4(4) . .
C18 C13 C12 119.0(4) . .
C15 C14 C13 119.6(4) . .
C14 C15 C16 122.3(4) . .
C17 C16 C15 120.7(4) . .
C16 C17 C18 116.3(4) . .
C16 C17 Pt 131.2(3) . .
C18 C17 Pt 112.4(3) . .
C13 C18 C17 123.5(4) . .
C13 C18 C19 118.8(4) . .
C17 C18 C19 117.7(4) . .
N1 C19 C10 122.1(4) . .
N1 C19 C18 116.1(4) . .
C10 C19 C18 121.8(4) . .
N2 C20 C21 123.3(4) . .
C20 C21 C22 118.2(4) . .
C20 C21 C25 121.1(4) . .
C22 C21 C25 120.7(4) . .
C23 C22 C21 119.3(4) . .
C22 C23 C24 119.4(4) . .
N2 C24 C23 121.1(4) . .
N2 C24 S 112.7(3) . .
C23 C24 S 126.1(3) . .
F7 C25 F6 107.5(4) . .
F7 C25 F8 106.2(4) . .
F6 C25 F8 105.3(4) . .
F7 C25 C21 112.7(4) . .
F6 C25 C21 112.4(4) . .
F8 C25 C21 112.2(4) . .

loop_
_geom_bond_atom_site_label_1
_geom_bond_atom_site_label_2
_geom_bond_distance
_geom_bond_site_symmetry_2
Pt C1 2.007(4) .
Pt C17 2.020(4) .
Pt N1 2.100(4) .
Pt S 2.3826(10) .
Pt Tl 3.1965(2) .
Pt Tl 3.4566(2) 1_545
Tl N2 2.735(4) 2_755
Tl S 3.0479(10) 2_755
Tl Pt 3.4565(2) 1_565
S C24 1.751(4) .
S Tl 3.0478(10) 2_745
F1 C2 1.355(5) .
F2 C3 1.351(5) .
F3 C4 1.344(5) .
F4 C5 1.354(5) .
F5 C6 1.360(5) .
F6 C25 1.334(5) .
F7 C25 1.327(6) .
F8 C25 1.338(5) .
N1 C7 1.337(5) .
N1 C19 1.371(5) .
N2 C20 1.340(6) .
N2 C24 1.359(5) .
N2 Tl 2.735(4) 2_745
C1 C6 1.390(6) .
C1 C2 1.396(6) .
C2 C3 1.380(6) .
C3 C4 1.374(7) .
C4 C5 1.374(6) .
C5 C6 1.385(6) .
C7 C8 1.396(6) .
C8 C9 1.374(6) .
C9 C10 1.398(6) .
C10 C19 1.412(6) .
C10 C11 1.435(6) .
C11 C12 1.358(6) .
C12 C13 1.433(6) .
C13 C14 1.405(6) .
C13 C18 1.415(5) .
C14 C15 1.370(6) .
C15 C16 1.405(5) .
C16 C17 1.390(5) .
C17 C18 1.418(6) .
C18 C19 1.421(6) .
C20 C21 1.377(7) .
C21 C22 1.396(6) .
C21 C25 1.493(6) .
C22 C23 1.381(6) .
C23 C24 1.392(6) .
